data_7227860
loop_
_publ_author_name
'Rodr\'iguez-Di\'eguez, Antonio'
'P\'erez-Y\'a\~nez, Sonia'
'Ruiz-Rubio, Leire'
'Seco, Jose M.'
'Cepeda, Javier'

_publ_section_title
;
 From isolated to 2D coordination polymers based on 6-aminonicotinate and
 3d-metal ions: towards field-induced single-ion-magnets
;
_journal_issue 16
_journal_name_full CrystEngComm
_journal_page_first 2229
_journal_paper_doi 10.1039/C7CE00234C
_journal_volume 19
_journal_year 2017
_chemical_formula_moiety 'C12 H16 Co N4 O7, 2(H2 O)'
_chemical_formula_sum 'C12 H20 Co N4 O9'
_chemical_formula_weight 423.25
_chemical_name_systematic
Poly{[triaqua(mu-6-aminopyridine-3-carboxylato-kN:kO)(6-aminopyridine-3-carboxylato-kO')cobalt(II)]dihydrate}
_space_group_crystal_system orthorhombic
_space_group_IT_number 19
_space_group_name_Hall 'P 2ac 2ab'
_space_group_name_H-M_alt 'P 21 21 21'
_symmetry_space_group_name_Hall 'P 2ac 2ab'
_symmetry_space_group_name_H-M 'P 21 21 21'
_atom_sites_solution_hydrogens geom
_atom_sites_solution_primary direct
_atom_sites_solution_secondary difmap
_audit_creation_method SHELXL-2014
_audit_update_record
;
2017-02-02 deposited with the CCDC.
2017-03-15 downloaded from the CCDC.
;
_cell_angle_alpha 90
_cell_angle_beta 90
_cell_angle_gamma 90
_cell_formula_units_Z 4
_cell_length_a 11.8950(5)
_cell_length_b 7.3902(2)
_cell_length_c 18.7683(5)
_cell_measurement_reflns_used 11388
_cell_measurement_temperature 100(2)
_cell_measurement_theta_max 26.052
_cell_measurement_theta_min 2.027
_cell_volume 1649.85(9)
_computing_cell_refinement
;
CrysAlisPro, Agilent Technologies,
Version 1.171.35.15 (release 03-08-2011 CrysAlis171 .NET)
(compiled Aug  3 2011,13:03:54)
;
_computing_data_collection
;
CrysAlisPro, Agilent Technologies,
Version 1.171.35.15 (release 03-08-2011 CrysAlis171 .NET)
(compiled Aug  3 2011,13:03:54)
;
_computing_data_reduction
;
CrysAlisPro, Agilent Technologies,
Version 1.171.35.15 (release 03-08-2011 CrysAlis171 .NET)
(compiled Aug  3 2011,13:03:54)
;
_computing_molecular_graphics 'Ortep-3 (Farrugia, 1997)'
_computing_publication_material 'WinGX (Farrugia, 1999)'
_computing_structure_refinement 'SHELXL-2014 (Sheldrick, 2014)'
_computing_structure_solution 'Sir92 (Altomare et al., 1993)'
_diffrn_ambient_temperature 100(2)
_diffrn_detector_area_resol_mean 16.2439
_diffrn_measured_fraction_theta_full 1.000
_diffrn_measured_fraction_theta_max 1.000
_diffrn_measurement_device_type 'SuperNova, Single source at offset, Eos'
_diffrn_measurement_method \w
_diffrn_radiation_type MoK\a
_diffrn_radiation_wavelength 0.71073
_diffrn_reflns_av_R_equivalents 0.0624
_diffrn_reflns_av_unetI/netI 0.0599
_diffrn_reflns_Laue_measured_fraction_full 1.000
_diffrn_reflns_Laue_measured_fraction_max 1.000
_diffrn_reflns_limit_h_max 11
_diffrn_reflns_limit_h_min -14
_diffrn_reflns_limit_k_max 9
_diffrn_reflns_limit_k_min -9
_diffrn_reflns_limit_l_max 20
_diffrn_reflns_limit_l_min -23
_diffrn_reflns_number 11388
_diffrn_reflns_point_group_measured_fraction_full 1.000
_diffrn_reflns_point_group_measured_fraction_max 1.000
_diffrn_reflns_theta_full 25.242
_diffrn_reflns_theta_max 26.052
_diffrn_reflns_theta_min 2.027
_diffrn_source 'SuperNova (Mo) X-ray Source'
_exptl_absorpt_coefficient_mu 1.099
_exptl_absorpt_correction_T_max 0.991
_exptl_absorpt_correction_T_min 0.914
_exptl_absorpt_correction_type numerical
_exptl_absorpt_process_details
;
CrysAlisPro, Agilent Technologies,
Version 1.171.35.15 (release 03-08-2011 CrysAlis171 .NET)
(compiled Aug  3 2011,13:03:54)
Analytical numeric absorption correction using a multifaceted crystal
model based on expressions derived by R.C. Clark & J.S. Reid.
(Clark, R. C. & Reid, J. S. (1995). Acta Cryst. A51, 887-897)
;
_exptl_crystal_colour 'pale pink'
_exptl_crystal_density_diffrn 1.704
_exptl_crystal_density_method none
_exptl_crystal_description plate
_exptl_crystal_F_000 876
_exptl_crystal_preparation ', Magnetic properties'
_exptl_crystal_size_max 0.11
_exptl_crystal_size_mid 0.06
_exptl_crystal_size_min 0.01
_refine_diff_density_max 0.391
_refine_diff_density_min -0.389
_refine_diff_density_rms 0.068
_refine_ls_abs_structure_details
;
 Refined as an inversion twin.
;
_refine_ls_abs_structure_Flack 0.00(2)
_refine_ls_extinction_method none
_refine_ls_goodness_of_fit_ref 1.035
_refine_ls_hydrogen_treatment constr
_refine_ls_matrix_type full
_refine_ls_number_parameters 226
_refine_ls_number_reflns 3244
_refine_ls_number_restraints 0
_refine_ls_restrained_S_all 1.035
_refine_ls_R_factor_all 0.0393
_refine_ls_R_factor_gt 0.0334
_refine_ls_shift/su_max 0.001
_refine_ls_shift/su_mean 0.000
_refine_ls_structure_factor_coef Fsqd
_refine_ls_weighting_details 'w=1/[\s^2^(Fo^2^)+(0.0227P)^2^] where P=(Fo^2^+2Fc^2^)/3'
_refine_ls_weighting_scheme calc
_refine_ls_wR_factor_gt 0.0690
_refine_ls_wR_factor_ref 0.0726
_reflns_Friedel_coverage 0.726
_reflns_Friedel_fraction_full 1.000
_reflns_Friedel_fraction_max 1.000
_reflns_number_gt 2948
_reflns_number_total 3244
_reflns_threshold_expression 'I > 2\s(I)'
_cod_data_source_file c7ce00234c2.cif
_cod_data_source_block Compound3
_cod_depositor_comments 'Adding full bibliography for 7227857--7227860.cif.'
_cod_database_code 7227860
_shelx_space_group_comment
;
The symmetry employed for this shelxl refinement is uniquely defined
by the following loop, which should always be used as a source of
symmetry information in preference to the above space-group names.
They are only intended as comments.
;
_shelxl_version_number 2014-3

loop_
_space_group_symop_operation_xyz
'x, y, z'
'-x+1/2, -y, z+1/2'
'x+1/2, -y+1/2, -z'
'-x, y+1/2, -z+1/2'

loop_
_atom_site_label
_atom_site_type_symbol
_atom_site_fract_x
_atom_site_fract_y
_atom_site_fract_z
_atom_site_U_iso_or_equiv
_atom_site_adp_type
_atom_site_occupancy
_atom_site_site_symmetry_order
_atom_site_calc_flag
_atom_site_refinement_flags_posn
_atom_site_refinement_flags_adp
Co1 Co 1.25092(5) 0.37074(6) -0.90836(2) 0.00888(14) Uani 1 1 d . .
N1A N 1.2660(3) 0.3662(4) -1.02221(13) 0.0089(7) Uani 1 1 d . .
C2A C 1.3692(3) 0.3168(5) -1.04573(19) 0.0093(8) Uani 1 1 d . .
H2A H 1.4187 0.2670 -1.0127 0.011 Uiso 1 1 calc R U
C3A C 1.4063(3) 0.3349(5) -1.11501(17) 0.0098(8) Uani 1 1 d . .
C5A C 1.2247(3) 0.4548(5) -1.14283(17) 0.0120(9) Uani 1 1 d . .
H5A H 1.1736 0.5011 -1.1756 0.014 Uiso 1 1 calc R U
C6A C 1.1924(3) 0.4312(5) -1.07087(18) 0.0098(8) Uani 1 1 d . .
C7A C 1.0220(4) 0.2199(5) -0.86429(18) 0.0114(8) Uani 1 1 d . .
O71A O 1.0801(2) 0.3081(3) -0.90954(12) 0.0117(6) Uani 1 1 d . .
N8A N 1.0883(3) 0.4737(4) -1.04937(15) 0.0135(8) Uani 1 1 d . .
H8A1 H 1.0695 0.4595 -1.0055 0.016 Uiso 1 1 calc R U
H8A2 H 1.0403 0.5153 -1.0795 0.016 Uiso 1 1 calc R U
N1B N 1.7245(3) 0.6200(4) -0.97081(15) 0.0116(8) Uani 1 1 d . .
C2B C 1.6268(4) 0.5509(5) -0.94706(18) 0.0123(9) Uani 1 1 d . .
H2B H 1.5679 0.5413 -0.9795 0.015 Uiso 1 1 calc R U
C3B C 1.6073(4) 0.4928(5) -0.87791(18) 0.0113(9) Uani 1 1 d . .
C4B C 1.6983(4) 0.5058(5) -0.83036(18) 0.0117(9) Uani 1 1 d . .
H4B H 1.6903 0.4661 -0.7836 0.014 Uiso 1 1 calc R U
C5B C 1.7978(4) 0.5760(5) -0.85242(18) 0.0140(9) Uani 1 1 d . .
H5B H 1.8580 0.5842 -0.8210 0.017 Uiso 1 1 calc R U
C6B C 1.8091(4) 0.6368(5) -0.92384(18) 0.0125(8) Uani 1 1 d . .
C7B C 1.4943(4) 0.4245(5) -0.85708(18) 0.0127(9) Uani 1 1 d . .
O71B O 1.4166(2) 0.4516(4) -0.90267(11) 0.0136(6) Uani 1 1 d . .
O72B O 1.4799(2) 0.3480(4) -0.79793(12) 0.0161(6) Uani 1 1 d . .
N8B N 1.9070(3) 0.7078(4) -0.94780(16) 0.0156(8) Uani 1 1 d . .
H8B1 H 1.9132 0.7402 -0.9916 0.019 Uiso 1 1 calc R U
H8B2 H 1.9629 0.7205 -0.9192 0.019 Uiso 1 1 calc R U
O1W O 1.2907(3) 0.0930(3) -0.90657(12) 0.0184(7) Uani 1 1 d . .
O2W O 1.2515(2) 0.3673(3) -0.79684(11) 0.0130(6) Uani 1 1 d . .
O3W O 1.2144(2) 0.6492(3) -0.90634(12) 0.0155(6) Uani 1 1 d . .
O4W O 1.0578(2) 0.7982(4) -0.81834(12) 0.0148(7) Uani 1 1 d . .
O5W O 1.4254(2) 0.8539(4) -0.83707(12) 0.0175(7) Uani 1 1 d . .
C4A C 1.3299(4) 0.4101(5) -1.16419(17) 0.0102(8) Uani 1 1 d . .
H4A H 1.3516 0.4291 -1.2112 0.012 Uiso 1 1 calc R U
O72A O 1.0573(2) 0.1765(3) -0.80273(11) 0.0122(6) Uani 1 1 d . .
H11W H 1.3271 0.0305 -0.8763 0.018 Uiso 1 1 d . U
H12W H 1.2798 0.0211 -0.9413 0.018 Uiso 1 1 d . U
H21W H 1.3171 0.3329 -0.7851 0.018 Uiso 1 1 d . U
H22W H 1.2090 0.2793 -0.7850 0.018 Uiso 1 1 d . U
H31W H 1.2032 0.7047 -0.9453 0.018 Uiso 1 1 d . U
H32W H 1.1696 0.6996 -0.8769 0.018 Uiso 1 1 d . U
H41W H 1.0680 0.9107 -0.8109 0.018 Uiso 1 1 d . U
H42W H 1.0269 0.7602 -0.7803 0.018 Uiso 1 1 d . U
H51W H 1.4476 0.8417 -0.7943 0.018 Uiso 1 1 d . U
H52W H 1.3904 0.7560 -0.8461 0.018 Uiso 1 1 d . U

loop_
_atom_site_aniso_label
_atom_site_aniso_U_11
_atom_site_aniso_U_22
_atom_site_aniso_U_33
_atom_site_aniso_U_23
_atom_site_aniso_U_13
_atom_site_aniso_U_12
Co1 0.0109(3) 0.0074(2) 0.0083(2) -0.00011(17) 0.0000(2) -0.0005(3)
N1A 0.008(2) 0.0091(15) 0.0100(14) 0.0008(11) -0.0003(13) -0.0011(18)
C2A 0.007(2) 0.0066(19) 0.0147(17) 0.0008(14) -0.0043(16) -0.0006(17)
C3A 0.015(2) 0.0056(19) 0.0087(16) -0.0012(14) 0.0003(15) -0.0005(17)
C5A 0.013(3) 0.0091(19) 0.0136(17) 0.0020(14) -0.0020(16) -0.0009(18)
C6A 0.012(2) 0.0042(18) 0.0135(17) 0.0006(14) -0.0002(16) -0.0008(17)
C7A 0.016(2) 0.0056(18) 0.0129(18) -0.0022(14) 0.0021(17) 0.0037(18)
O71A 0.0121(15) 0.0118(14) 0.0111(12) 0.0044(10) 0.0010(12) -0.0014(12)
N8A 0.011(2) 0.0181(18) 0.0111(15) 0.0040(13) -0.0002(14) 0.0033(16)
N1B 0.011(2) 0.0096(16) 0.0137(15) 0.0007(12) 0.0003(13) 0.0004(15)
C2B 0.017(2) 0.0074(19) 0.0126(18) -0.0035(15) -0.0041(17) 0.0037(19)
C3B 0.016(2) 0.0042(18) 0.0135(17) -0.0024(14) 0.0002(17) -0.0006(18)
C4B 0.017(2) 0.008(2) 0.0104(17) -0.0024(14) 0.0001(16) 0.0026(19)
C5B 0.015(2) 0.013(2) 0.0145(18) -0.0003(16) -0.0032(17) -0.0010(19)
C6B 0.016(2) 0.0046(18) 0.0175(18) -0.0022(16) 0.0020(17) 0.0029(18)
C7B 0.018(2) 0.0035(18) 0.0171(18) -0.0028(15) -0.0010(17) 0.0017(19)
O71B 0.0137(16) 0.0172(15) 0.0101(12) 0.0026(11) -0.0027(12) -0.0021(13)
O72B 0.0145(16) 0.0189(16) 0.0149(12) 0.0027(11) -0.0017(12) -0.0044(14)
N8B 0.013(2) 0.0196(19) 0.0141(16) -0.0009(14) 0.0003(15) -0.0034(17)
O1W 0.0316(19) 0.0115(14) 0.0123(12) -0.0028(10) -0.0090(12) 0.0046(13)
O2W 0.0139(15) 0.0128(13) 0.0123(11) -0.0011(9) 0.0004(12) -0.0031(19)
O3W 0.0236(18) 0.0110(13) 0.0117(12) 0.0013(10) 0.0045(12) 0.0037(13)
O4W 0.0224(18) 0.0104(14) 0.0117(13) 0.0012(11) 0.0041(12) -0.0002(14)
O5W 0.0247(18) 0.0106(15) 0.0172(13) 0.0006(11) -0.0061(12) -0.0007(15)
C4A 0.013(2) 0.009(2) 0.0090(16) -0.0005(14) -0.0006(15) 0.0001(17)
O72A 0.0134(15) 0.0153(15) 0.0080(11) 0.0025(10) -0.0015(11) -0.0011(13)

loop_
_atom_type_symbol
_atom_type_description
_atom_type_scat_dispersion_real
_atom_type_scat_dispersion_imag
_atom_type_scat_source
C C 0.0033 0.0016 'International Tables Vol C Tables 4.2.6.8 and 6.1.1.4'
H H 0.0000 0.0000 'International Tables Vol C Tables 4.2.6.8 and 6.1.1.4'
N N 0.0061 0.0033 'International Tables Vol C Tables 4.2.6.8 and 6.1.1.4'
O O 0.0106 0.0060 'International Tables Vol C Tables 4.2.6.8 and 6.1.1.4'
Co Co 0.3494 0.9721 'International Tables Vol C Tables 4.2.6.8 and 6.1.1.4'

loop_
_geom_angle_atom_site_label_1
_geom_angle_atom_site_label_2
_geom_angle_atom_site_label_3
_geom_angle
_geom_angle_site_symmetry_3
O71B Co1 O71A 175.33(10) .
O71B Co1 O2W 87.07(10) .
O71A Co1 O2W 90.62(10) .
O71B Co1 O3W 85.00(11) .
O71A Co1 O3W 90.93(11) .
O2W Co1 O3W 89.69(9) .
O71B Co1 O1W 93.82(11) .
O71A Co1 O1W 90.16(11) .
O2W Co1 O1W 88.37(9) .
O3W Co1 O1W 177.78(10) .
O71B Co1 N1A 88.62(11) .
O71A Co1 N1A 93.89(11) .
O2W Co1 N1A 174.76(12) .
O3W Co1 N1A 92.90(10) .
O1W Co1 N1A 88.96(10) .
C6A N1A C2A 117.5(3) .
C6A N1A Co1 127.8(3) .
C2A N1A Co1 113.9(2) .
N1A C2A C3A 124.8(4) .
N1A C2A H2A 117.6 .
C3A C2A H2A 117.6 .
C2A C3A C4A 116.7(4) .
C2A C3A C7A 121.1(3) 3_553
C4A C3A C7A 122.2(3) 3_553
C4A C5A C6A 120.2(4) .
C4A C5A H5A 119.9 .
C6A C5A H5A 119.9 .
N8A C6A N1A 118.6(3) .
N8A C6A C5A 120.6(3) .
N1A C6A C5A 120.8(4) .
O72A C7A O71A 123.8(4) .
O72A C7A C3A 118.3(3) 3_453
O71A C7A C3A 117.9(3) 3_453
C7A O71A Co1 129.4(2) .
C6A N8A H8A1 120.0 .
C6A N8A H8A2 120.0 .
H8A1 N8A H8A2 120.0 .
C6B N1B C2B 117.7(3) .
N1B C2B C3B 124.9(4) .
N1B C2B H2B 117.6 .
C3B C2B H2B 117.6 .
C2B C3B C4B 116.4(4) .
C2B C3B C7B 120.1(4) .
C4B C3B C7B 123.5(3) .
C5B C4B C3B 120.3(3) .
C5B C4B H4B 119.9 .
C3B C4B H4B 119.9 .
C4B C5B C6B 119.5(4) .
C4B C5B H5B 120.3 .
C6B C5B H5B 120.3 .
N1B C6B N8B 117.5(3) .
N1B C6B C5B 121.3(4) .
N8B C6B C5B 121.2(4) .
O72B C7B O71B 124.4(4) .
O72B C7B C3B 120.4(4) .
O71B C7B C3B 115.1(3) .
C7B O71B Co1 133.0(2) .
C6B N8B H8B1 120.0 .
C6B N8B H8B2 120.0 .
H8B1 N8B H8B2 120.0 .
Co1 O1W H11W 130.8 .
Co1 O1W H12W 124.2 .
H11W O1W H12W 104.5 .
Co1 O2W H21W 105.4 .
Co1 O2W H22W 105.6 .
H21W O2W H22W 104.4 .
Co1 O3W H31W 119.3 .
Co1 O3W H32W 124.6 .
H31W O3W H32W 104.4 .
H41W O4W H42W 104.3 .
H51W O5W H52W 104.4 .
C5A C4A C3A 119.9(3) .
C5A C4A H4A 120.1 .
C3A C4A H4A 120.1 .

loop_
_geom_bond_atom_site_label_1
_geom_bond_atom_site_label_2
_geom_bond_distance
_geom_bond_site_symmetry_2
Co1 O71B 2.062(3) .
Co1 O71A 2.084(3) .
Co1 O2W 2.093(2) .
Co1 O3W 2.104(3) .
Co1 O1W 2.107(3) .
Co1 N1A 2.145(3) .
N1A C6A 1.354(5) .
N1A C2A 1.354(5) .
C2A C3A 1.380(5) .
C2A H2A 0.9300 .
C3A C4A 1.410(5) .
C3A C7A 1.487(6) 3_553
C5A C4A 1.354(6) .
C5A C6A 1.415(5) .
C5A H5A 0.9300 .
C6A N8A 1.340(5) .
C7A O72A 1.270(4) .
C7A O71A 1.274(4) .
C7A C3A 1.486(6) 3_453
N8A H8A1 0.8600 .
N8A H8A2 0.8600 .
N1B C6B 1.343(5) .
N1B C2B 1.346(5) .
C2B C3B 1.386(5) .
C2B H2B 0.9300 .
C3B C4B 1.406(5) .
C3B C7B 1.489(6) .
C4B C5B 1.356(6) .
C4B H4B 0.9300 .
C5B C6B 1.420(5) .
C5B H5B 0.9300 .
C6B N8B 1.354(5) .
C7B O72B 1.257(4) .
C7B O71B 1.275(4) .
N8B H8B1 0.8600 .
N8B H8B2 0.8600 .
O1W H11W 0.8508 .
O1W H12W 0.8506 .
O2W H21W 0.8501 .
O2W H22W 0.8524 .
O3W H31W 0.8488 .
O3W H32W 0.8536 .
O4W H41W 0.8522 .
O4W H42W 0.8515 .
O5W H51W 0.8497 .
O5W H52W 0.8520 .
C4A H4A 0.9300 .

loop_
_geom_hbond_atom_site_label_D
_geom_hbond_atom_site_label_H
_geom_hbond_atom_site_label_A
_geom_hbond_distance_DH
_geom_hbond_distance_HA
_geom_hbond_distance_DA
_geom_hbond_angle_DHA
_geom_hbond_site_symmetry_A
O1W H11W O5W 0.85 1.90 2.719(4) 160.8 1_545
O1W H12W N1B 0.85 2.06 2.897(4) 168.1 3_453
O2W H21W O72B 0.85 1.95 2.721(4) 149.5 .
O2W H22W O72A 0.85 1.99 2.708(4) 141.8 .
O3W H31W N1B 0.85 2.05 2.870(4) 161.0 3_463
O3W H32W O4W 0.85 1.87 2.723(4) 173.4 .
O4W H41W O72A 0.85 1.97 2.811(4) 167.0 1_565
O4W H42W O72A 0.85 1.95 2.801(3) 174.7 4_753
O5W H51W O72B 0.85 1.93 2.773(4) 168.8 4_853
O5W H52W O71B 0.85 2.51 3.220(4) 141.7 .
O5W H52W O3W 0.85 2.51 3.206(4) 140.0 .
N8A H8A1 O71A 0.86 2.12 2.897(4) 149.4 .
N8A H8A2 O5W 0.86 2.29 3.149(4) 174.4 3_463
N8B H8B2 O4W 0.86 2.28 3.093(4) 158.4 1_655
